data_2214130
loop_
_publ_author_name
'Butcher, Ray J.'
'Jasinski, Jerry P.'
'Yathirajan, H. S.'
'Bindya, S'
'Narayana, B.'
'Sarojini, B. K.'

_publ_section_title
;
 1,5-Bis(3,4-dimethoxyphenyl)penta-1,4-dien-3-one
;
_journal_issue 7
_journal_name_full 'Acta Crystallographica Section E'
_journal_page_first o3115
_journal_paper_doi 10.1107/S1600536807026888
_journal_volume 63
_journal_year 2007
_chemical_formula_iupac 'C21 H22 O5'
_chemical_formula_moiety 'C21 H22 O5'
_chemical_formula_sum 'C21 H22 O5'
_chemical_formula_weight 354.39
_chemical_name_systematic
;
1,5-Bis(3,4-dimethoxyphenyl)penta-1,4-dien-3-one
;
_space_group_IT_number 14
_symmetry_cell_setting monoclinic
_symmetry_space_group_name_Hall '-P 2ybc'
_symmetry_space_group_name_H-M 'P 1 21/c 1'
_atom_sites_solution_hydrogens geom
_atom_sites_solution_primary direct
_atom_sites_solution_secondary difmap
_cell_angle_alpha 90.00
_cell_angle_beta 100.4140(10)
_cell_angle_gamma 90.00
_cell_formula_units_Z 8
_cell_length_a 19.1646(13)
_cell_length_b 7.7488(5)
_cell_length_c 24.8495(17)
_cell_measurement_reflns_used 7695
_cell_measurement_temperature 103
_cell_measurement_theta_max 29.64
_cell_measurement_theta_min 2.76
_cell_volume 3629.4(4)
_computing_cell_refinement SMART
_computing_data_collection 'SMART (Bruker, 2000)'
_computing_data_reduction 'SAINT (Bruker, 2000)'
_computing_molecular_graphics 'ORTEP-3 (Farrugia, 1997)'
_computing_publication_material 'SHELXTL (Bruker, 2000)'
_computing_structure_refinement 'SHELXL97 (Sheldrick, 1997)'
_computing_structure_solution 'SHELXS97 (Sheldrick, 1997)'
_diffrn_ambient_temperature 103
_diffrn_measured_fraction_theta_full 0.992
_diffrn_measured_fraction_theta_max 0.985
_diffrn_measurement_device_type 'CCD area-detector'
_diffrn_measurement_method '\f and \w scans'
_diffrn_radiation_monochromator graphite
_diffrn_radiation_source 'fine-focus sealed tube'
_diffrn_radiation_type MoK\a
_diffrn_radiation_wavelength 0.71073
_diffrn_reflns_av_R_equivalents 0.0274
_diffrn_reflns_av_sigmaI/netI 0.0242
_diffrn_reflns_limit_h_max 26
_diffrn_reflns_limit_h_min -26
_diffrn_reflns_limit_k_max 10
_diffrn_reflns_limit_k_min -10
_diffrn_reflns_limit_l_max 34
_diffrn_reflns_limit_l_min -33
_diffrn_reflns_number 40342
_diffrn_reflns_theta_full 25.00
_diffrn_reflns_theta_max 29.69
_diffrn_reflns_theta_min 1.67
_diffrn_standards_decay_% 0
_diffrn_standards_number 0
_exptl_absorpt_coefficient_mu 0.092
_exptl_absorpt_correction_T_max 0.988
_exptl_absorpt_correction_T_min 0.950
_exptl_absorpt_correction_type multi-scan
_exptl_absorpt_process_details 'DENZO/SCALEPACK (Otwinowski & Minor, 1997)'
_exptl_crystal_colour colourless
_exptl_crystal_density_diffrn 1.297
_exptl_crystal_density_method 'not measured'
_exptl_crystal_description prism
_exptl_crystal_F_000 1504
_exptl_crystal_size_max 0.56
_exptl_crystal_size_mid 0.35
_exptl_crystal_size_min 0.24
_refine_diff_density_max 0.337
_refine_diff_density_min -0.292
_refine_ls_extinction_method none
_refine_ls_goodness_of_fit_ref 1.032
_refine_ls_hydrogen_treatment constr
_refine_ls_matrix_type full
_refine_ls_number_parameters 477
_refine_ls_number_reflns 10146
_refine_ls_number_restraints 0
_refine_ls_restrained_S_all 1.032
_refine_ls_R_factor_all 0.0501
_refine_ls_R_factor_gt 0.0414
_refine_ls_shift/su_max 0.002
_refine_ls_shift/su_mean 0.000
_refine_ls_structure_factor_coef Fsqd
_refine_ls_weighting_details 'calc w=1/[\s^2^(Fo^2^)+(0.0612P)^2^+0.9436P] where P=(Fo^2^+2Fc^2^)/3'
_refine_ls_weighting_scheme calc
_refine_ls_wR_factor_gt 0.1069
_refine_ls_wR_factor_ref 0.1136
_reflns_number_gt 8569
_reflns_number_total 10146
_reflns_threshold_expression I>2\s(I)
_cod_data_source_file cv2246.cif
_cod_data_source_block I
_cod_original_sg_symbol_H-M P21/c
_cod_database_code 2214130
_cod_database_fobs_code 2214130

loop_
_symmetry_equiv_pos_as_xyz
'x, y, z'
'-x, y+1/2, -z+1/2'
'-x, -y, -z'
'x, -y-1/2, z-1/2'

loop_
_atom_site_type_symbol
_atom_site_label
_atom_site_fract_x
_atom_site_fract_y
_atom_site_fract_z
_atom_site_U_iso_or_equiv
_atom_site_adp_type
_atom_site_calc_flag
_atom_site_refinement_flags
_atom_site_occupancy
O O1A 0.70296(4) 0.41530(11) 0.25313(3) 0.02419(17) Uani d . 1
O O2A 0.70709(4) 0.51375(11) 0.35211(3) 0.02445(17) Uani d . 1
O O3A 0.35878(4) 0.45882(11) 0.07001(3) 0.02442(17) Uani d . 1
O O4A 0.07684(4) 0.86400(10) 0.20454(3) 0.02421(17) Uani d . 1
O O5A -0.02272(4) 0.63640(10) 0.18184(3) 0.02352(16) Uani d . 1
O O1B 0.96885(4) 0.17449(11) 0.03878(3) 0.02650(17) Uani d . 1
O O2B 0.93567(4) 0.07348(11) 0.13096(3) 0.02318(16) Uani d . 1
O O3B 0.55536(4) 0.26262(11) 0.10438(3) 0.02574(17) Uani d . 1
O O4B 0.22391(4) 0.28208(11) -0.09563(3) 0.02277(16) Uani d . 1
O O5B 0.23280(4) 0.19771(11) -0.19409(3) 0.02292(16) Uani d . 1
C C1A 0.51544(5) 0.55102(12) 0.24296(4) 0.01736(18) Uani d . 1
C C2A 0.57740(5) 0.48719(13) 0.22675(4) 0.01750(18) Uani d . 1
H H2AA 0.5761 0.4518 0.1900 0.021 Uiso calc R 1
C C3A 0.63995(5) 0.47606(13) 0.26423(4) 0.01795(19) Uani d . 1
C C4A 0.64228(5) 0.52836(13) 0.31906(4) 0.01887(19) Uani d . 1
C C5A 0.58134(6) 0.58896(13) 0.33525(4) 0.0203(2) Uani d . 1
H H5AA 0.5824 0.6228 0.3721 0.024 Uiso calc R 1
C C6A 0.51839(5) 0.60011(13) 0.29714(4) 0.01938(19) Uani d . 1
H H6AA 0.4767 0.6420 0.3084 0.023 Uiso calc R 1
C C7A 0.70226(6) 0.35031(15) 0.19927(4) 0.0241(2) Uani d . 1
H H7AA 0.7499 0.3101 0.1962 0.036 Uiso calc R 1
H H7AB 0.6877 0.4422 0.1725 0.036 Uiso calc R 1
H H7AC 0.6687 0.2540 0.1921 0.036 Uiso calc R 1
C C8A 0.70952(7) 0.54299(16) 0.40909(5) 0.0300(3) Uani d . 1
H H8AA 0.7580 0.5249 0.4289 0.045 Uiso calc R 1
H H8AB 0.6774 0.4624 0.4228 0.045 Uiso calc R 1
H H8AC 0.6948 0.6618 0.4148 0.045 Uiso calc R 1
C C9A 0.44789(5) 0.56426(13) 0.20514(4) 0.01823(19) Uani d . 1
H H9AA 0.4086 0.6059 0.2198 0.022 Uiso calc R 1
C C10A 0.43560(5) 0.52354(13) 0.15173(4) 0.01880(19) Uani d . 1
H H10A 0.4753 0.4958 0.1354 0.023 Uiso calc R 1
C C11A 0.36532(5) 0.51882(13) 0.11681(4) 0.01848(19) Uani d . 1
C C12A 0.30154(5) 0.57637(13) 0.13791(4) 0.01858(19) Uani d . 1
H H12A 0.3056 0.6593 0.1665 0.022 Uiso calc R 1
C C13A 0.23810(5) 0.50987(13) 0.11618(4) 0.01900(19) Uani d . 1
H H13A 0.2375 0.4299 0.0871 0.023 Uiso calc R 1
C C14A 0.16988(5) 0.54584(13) 0.13193(4) 0.01782(19) Uani d . 1
C C15A 0.15812(5) 0.69605(13) 0.16107(4) 0.01781(19) Uani d . 1
H H15A 0.1948 0.7794 0.1698 0.021 Uiso calc R 1
C C16A 0.09345(5) 0.72227(13) 0.17689(4) 0.01791(19) Uani d . 1
C C17A 0.03876(5) 0.59741(13) 0.16468(4) 0.01875(19) Uani d . 1
C C18A 0.05038(5) 0.44979(14) 0.13599(4) 0.0204(2) Uani d . 1
H H18A 0.0143 0.3649 0.1279 0.024 Uiso calc R 1
C C19A 0.11532(5) 0.42641(14) 0.11907(4) 0.0204(2) Uani d . 1
H H19A 0.1224 0.3269 0.0984 0.025 Uiso calc R 1
C C20A 0.11770(6) 1.01596(15) 0.20083(6) 0.0313(3) Uani d . 1
H H20A 0.0951 1.1144 0.2156 0.047 Uiso calc R 1
H H20B 0.1204 1.0380 0.1624 0.047 Uiso calc R 1
H H20C 0.1656 0.9999 0.2219 0.047 Uiso calc R 1
C C21A -0.08162(6) 0.52357(15) 0.16435(5) 0.0269(2) Uani d . 1
H H21A -0.1246 0.5741 0.1739 0.040 Uiso calc R 1
H H21B -0.0723 0.4115 0.1825 0.040 Uiso calc R 1
H H21C -0.0882 0.5079 0.1246 0.040 Uiso calc R 1
C C1B 0.75664(5) 0.19846(13) 0.05722(4) 0.01803(19) Uani d . 1
C C2B 0.77562(6) 0.25613(14) 0.00882(4) 0.0209(2) Uani d . 1
H H2BA 0.7403 0.3014 -0.0194 0.025 Uiso calc R 1
C C3B 0.84584(6) 0.24834(14) 0.00126(4) 0.0225(2) Uani d . 1
H H3BA 0.8577 0.2864 -0.0323 0.027 Uiso calc R 1
C C4B 0.89870(5) 0.18555(14) 0.04228(4) 0.0205(2) Uani d . 1
C C5B 0.88064(5) 0.12898(13) 0.09200(4) 0.01874(19) Uani d . 1
C C6B 0.81052(5) 0.13416(13) 0.09856(4) 0.01809(19) Uani d . 1
H H6BA 0.7984 0.0934 0.1317 0.022 Uiso calc R 1
C C7B 0.98831(7) 0.22779(19) -0.01151(5) 0.0341(3) Uani d . 1
H H7BA 1.0395 0.2129 -0.0093 0.051 Uiso calc R 1
H H7BB 0.9759 0.3496 -0.0182 0.051 Uiso calc R 1
H H7BC 0.9629 0.1575 -0.0416 0.051 Uiso calc R 1
C C8B 0.91785(6) 0.02067(15) 0.18211(4) 0.0234(2) Uani d . 1
H H8BA 0.9608 -0.0180 0.2068 0.035 Uiso calc R 1
H H8BB 0.8836 -0.0743 0.1758 0.035 Uiso calc R 1
H H8BC 0.8970 0.1182 0.1987 0.035 Uiso calc R 1
C C9B 0.68407(5) 0.20273(13) 0.06781(4) 0.01842(19) Uani d . 1
H H9BA 0.6772 0.1543 0.1016 0.022 Uiso calc R 1
C C10B 0.62599(5) 0.26665(14) 0.03565(4) 0.01972(19) Uani d . 1
H H10B 0.6289 0.3116 0.0006 0.024 Uiso calc R 1
C C11B 0.55731(5) 0.26688(13) 0.05515(4) 0.01883(19) Uani d . 1
C C12B 0.49040(5) 0.27168(14) 0.01548(4) 0.0203(2) Uani d . 1
H H12B 0.4485 0.3035 0.0285 0.024 Uiso calc R 1
C C13B 0.48442(5) 0.23422(13) -0.03785(4) 0.0198(2) Uani d . 1
H H13B 0.5272 0.2112 -0.0507 0.024 Uiso calc R 1
C C14B 0.41874(5) 0.22514(13) -0.07822(4) 0.01829(19) Uani d . 1
C C15B 0.35178(5) 0.26085(13) -0.06460(4) 0.01829(19) Uani d . 1
H H15B 0.3484 0.2924 -0.0282 0.022 Uiso calc R 1
C C16B 0.29111(5) 0.24990(13) -0.10418(4) 0.01745(19) Uani d . 1
C C17B 0.29605(5) 0.20299(13) -0.15844(4) 0.01816(19) Uani d . 1
C C18B 0.36156(6) 0.16712(13) -0.17167(4) 0.0200(2) Uani d . 1
H H18B 0.3650 0.1348 -0.2080 0.024 Uiso calc R 1
C C19B 0.42248(5) 0.17860(14) -0.13161(4) 0.0205(2) Uani d . 1
H H19B 0.4674 0.1542 -0.1410 0.025 Uiso calc R 1
C C20B 0.21431(6) 0.28988(17) -0.04009(5) 0.0278(2) Uani d . 1
H H20D 0.1639 0.3061 -0.0390 0.042 Uiso calc R 1
H H20E 0.2416 0.3868 -0.0217 0.042 Uiso calc R 1
H H20F 0.2309 0.1820 -0.0215 0.042 Uiso calc R 1
C C21B 0.23441(6) 0.13995(15) -0.24840(4) 0.0253(2) Uani d . 1
H H21D 0.1859 0.1326 -0.2691 0.038 Uiso calc R 1
H H21E 0.2567 0.0259 -0.2470 0.038 Uiso calc R 1
H H21F 0.2617 0.2217 -0.2664 0.038 Uiso calc R 1

loop_
_atom_site_aniso_label
_atom_site_aniso_U_11
_atom_site_aniso_U_22
_atom_site_aniso_U_33
_atom_site_aniso_U_12
_atom_site_aniso_U_13
_atom_site_aniso_U_23
O1A 0.0163(3) 0.0342(4) 0.0214(4) 0.0047(3) 0.0016(3) -0.0053(3)
O2A 0.0222(4) 0.0294(4) 0.0191(4) 0.0030(3) -0.0033(3) -0.0023(3)
O3A 0.0203(4) 0.0366(4) 0.0169(3) 0.0041(3) 0.0046(3) -0.0010(3)
O4A 0.0183(3) 0.0207(4) 0.0351(4) -0.0012(3) 0.0089(3) -0.0060(3)
O5A 0.0137(3) 0.0242(4) 0.0338(4) -0.0017(3) 0.0073(3) -0.0027(3)
O1B 0.0181(4) 0.0362(4) 0.0271(4) -0.0012(3) 0.0092(3) -0.0004(3)
O2B 0.0148(3) 0.0317(4) 0.0227(4) 0.0029(3) 0.0026(3) 0.0037(3)
O3B 0.0219(4) 0.0383(4) 0.0172(4) 0.0051(3) 0.0040(3) 0.0003(3)
O4B 0.0158(3) 0.0340(4) 0.0187(3) 0.0047(3) 0.0037(3) -0.0016(3)
O5B 0.0203(4) 0.0321(4) 0.0153(3) -0.0008(3) 0.0004(3) -0.0028(3)
C1A 0.0166(4) 0.0167(4) 0.0188(4) 0.0001(3) 0.0034(3) 0.0011(3)
C2A 0.0176(4) 0.0192(4) 0.0158(4) 0.0001(3) 0.0033(3) 0.0003(3)
C3A 0.0162(4) 0.0181(4) 0.0197(5) 0.0012(3) 0.0037(4) 0.0006(4)
C4A 0.0201(5) 0.0173(4) 0.0178(4) -0.0005(4) 0.0000(4) 0.0013(3)
C5A 0.0247(5) 0.0192(4) 0.0170(4) -0.0006(4) 0.0041(4) -0.0011(4)
C6A 0.0203(5) 0.0191(4) 0.0199(5) 0.0007(4) 0.0067(4) 0.0000(4)
C7A 0.0212(5) 0.0289(5) 0.0229(5) 0.0041(4) 0.0054(4) -0.0039(4)
C8A 0.0350(6) 0.0329(6) 0.0187(5) 0.0019(5) -0.0041(4) -0.0009(4)
C9A 0.0158(4) 0.0179(4) 0.0215(5) 0.0017(3) 0.0049(4) 0.0013(4)
C10A 0.0145(4) 0.0220(5) 0.0204(5) 0.0029(4) 0.0046(4) 0.0011(4)
C11A 0.0170(4) 0.0207(4) 0.0184(4) 0.0022(4) 0.0050(4) 0.0032(4)
C12A 0.0172(4) 0.0218(5) 0.0173(4) 0.0036(4) 0.0045(4) 0.0013(4)
C13A 0.0181(4) 0.0230(5) 0.0164(4) 0.0027(4) 0.0044(3) 0.0009(4)
C14A 0.0152(4) 0.0227(5) 0.0156(4) 0.0019(4) 0.0027(3) 0.0027(4)
C15A 0.0142(4) 0.0202(4) 0.0187(4) -0.0003(3) 0.0021(3) 0.0016(4)
C16A 0.0158(4) 0.0189(4) 0.0188(4) 0.0010(3) 0.0027(3) 0.0005(3)
C17A 0.0134(4) 0.0223(5) 0.0209(5) 0.0006(3) 0.0038(3) 0.0030(4)
C18A 0.0167(4) 0.0216(5) 0.0222(5) -0.0025(4) 0.0018(4) -0.0001(4)
C19A 0.0190(5) 0.0223(5) 0.0195(5) 0.0005(4) 0.0024(4) -0.0021(4)
C20A 0.0262(5) 0.0203(5) 0.0491(7) -0.0033(4) 0.0111(5) -0.0044(5)
C21A 0.0152(4) 0.0283(5) 0.0373(6) -0.0037(4) 0.0050(4) -0.0003(5)
C1B 0.0166(4) 0.0194(4) 0.0179(4) 0.0002(3) 0.0026(3) -0.0019(3)
C2B 0.0197(5) 0.0249(5) 0.0176(5) -0.0002(4) 0.0018(4) 0.0001(4)
C3B 0.0234(5) 0.0272(5) 0.0181(5) -0.0021(4) 0.0065(4) -0.0006(4)
C4B 0.0170(4) 0.0227(5) 0.0225(5) -0.0022(4) 0.0058(4) -0.0042(4)
C5B 0.0167(4) 0.0192(4) 0.0197(5) 0.0008(3) 0.0018(4) -0.0015(4)
C6B 0.0175(4) 0.0197(4) 0.0171(4) 0.0009(3) 0.0032(3) -0.0006(3)
C7B 0.0270(6) 0.0455(7) 0.0339(7) -0.0015(5) 0.0167(5) 0.0033(5)
C8B 0.0185(5) 0.0284(5) 0.0230(5) 0.0034(4) 0.0031(4) 0.0049(4)
C9B 0.0182(4) 0.0204(4) 0.0169(4) 0.0007(4) 0.0039(4) -0.0006(4)
C10B 0.0179(4) 0.0239(5) 0.0174(4) 0.0002(4) 0.0033(4) 0.0013(4)
C11B 0.0174(4) 0.0207(4) 0.0183(5) 0.0025(4) 0.0029(4) 0.0002(4)
C12B 0.0157(4) 0.0249(5) 0.0206(5) 0.0030(4) 0.0035(4) 0.0003(4)
C13B 0.0156(4) 0.0229(5) 0.0214(5) 0.0016(4) 0.0048(4) -0.0006(4)
C14B 0.0170(4) 0.0194(4) 0.0186(5) 0.0004(3) 0.0034(4) -0.0007(4)
C15B 0.0180(4) 0.0214(5) 0.0155(4) 0.0018(4) 0.0031(4) -0.0009(3)
C16B 0.0166(4) 0.0186(4) 0.0175(4) 0.0018(3) 0.0043(4) 0.0002(3)
C17B 0.0191(4) 0.0186(4) 0.0161(4) -0.0013(4) 0.0015(4) 0.0005(3)
C18B 0.0233(5) 0.0213(5) 0.0164(4) -0.0014(4) 0.0059(4) -0.0017(4)
C19B 0.0181(4) 0.0239(5) 0.0207(5) -0.0003(4) 0.0067(4) -0.0021(4)
C20B 0.0225(5) 0.0411(6) 0.0212(5) 0.0049(5) 0.0075(4) -0.0036(5)
C21B 0.0302(6) 0.0287(5) 0.0156(5) -0.0008(4) 0.0005(4) -0.0035(4)

loop_
_atom_type_symbol
_atom_type_description
_atom_type_scat_dispersion_real
_atom_type_scat_dispersion_imag
_atom_type_scat_source
C C 0.0033 0.0016 'International Tables Vol C Tables 4.2.6.8 and 6.1.1.4'
H H 0.0000 0.0000 'International Tables Vol C Tables 4.2.6.8 and 6.1.1.4'
O O 0.0106 0.0060 'International Tables Vol C Tables 4.2.6.8 and 6.1.1.4'

loop_
_geom_angle_atom_site_label_1
_geom_angle_atom_site_label_2
_geom_angle_atom_site_label_3
_geom_angle
C3A O1A C7A 116.80(8)
C4A O2A C8A 116.57(9)
C16A O4A C20A 116.84(9)
C17A O5A C21A 116.75(9)
C4B O1B C7B 116.98(9)
C5B O2B C8B 116.16(8)
C16B O4B C20B 116.66(8)
C17B O5B C21B 117.00(8)
C6A C1A C2A 118.92(9)
C6A C1A C9A 118.71(9)
C2A C1A C9A 122.37(9)
C3A C2A C1A 120.14(9)
C3A C2A H2AA 119.9
C1A C2A H2AA 119.9
O1A C3A C2A 125.08(9)
O1A C3A C4A 114.65(8)
C2A C3A C4A 120.27(9)
O2A C4A C5A 125.26(9)
O2A C4A C3A 115.02(9)
C5A C4A C3A 119.71(9)
C4A C5A C6A 119.69(9)
C4A C5A H5AA 120.2
C6A C5A H5AA 120.2
C1A C6A C5A 121.27(9)
C1A C6A H6AA 119.4
C5A C6A H6AA 119.4
O1A C7A H7AA 109.5
O1A C7A H7AB 109.5
H7AA C7A H7AB 109.5
O1A C7A H7AC 109.5
H7AA C7A H7AC 109.5
H7AB C7A H7AC 109.5
O2A C8A H8AA 109.5
O2A C8A H8AB 109.5
H8AA C8A H8AB 109.5
O2A C8A H8AC 109.5
H8AA C8A H8AC 109.5
H8AB C8A H8AC 109.5
C10A C9A C1A 126.63(9)
C10A C9A H9AA 116.7
C1A C9A H9AA 116.7
C9A C10A C11A 124.72(9)
C9A C10A H10A 117.6
C11A C10A H10A 117.6
O3A C11A C10A 119.48(9)
O3A C11A C12A 119.69(9)
C10A C11A C12A 120.75(9)
C13A C12A C11A 119.16(9)
C13A C12A H12A 120.4
C11A C12A H12A 120.4
C12A C13A C14A 127.61(10)
C12A C13A H13A 116.2
C14A C13A H13A 116.2
C19A C14A C15A 118.97(9)
C19A C14A C13A 119.01(9)
C15A C14A C13A 122.00(9)
C16A C15A C14A 120.15(9)
C16A C15A H15A 119.9
C14A C15A H15A 119.9
O4A C16A C15A 124.41(9)
O4A C16A C17A 115.24(9)
C15A C16A C17A 120.35(9)
O5A C17A C18A 125.04(9)
O5A C17A C16A 115.52(9)
C18A C17A C16A 119.43(9)
C17A C18A C19A 119.79(9)
C17A C18A H18A 120.1
C19A C18A H18A 120.1
C14A C19A C18A 121.27(10)
C14A C19A H19A 119.4
C18A C19A H19A 119.4
O4A C20A H20A 109.5
O4A C20A H20B 109.5
H20A C20A H20B 109.5
O4A C20A H20C 109.5
H20A C20A H20C 109.5
H20B C20A H20C 109.5
O5A C21A H21A 109.5
O5A C21A H21B 109.5
H21A C21A H21B 109.5
O5A C21A H21C 109.5
H21A C21A H21C 109.5
H21B C21A H21C 109.5
C2B C1B C6B 118.16(9)
C2B C1B C9B 123.64(9)
C6B C1B C9B 118.19(9)
C1B C2B C3B 120.82(10)
C1B C2B H2BA 119.6
C3B C2B H2BA 119.6
C4B C3B C2B 120.69(10)
C4B C3B H3BA 119.7
C2B C3B H3BA 119.7
O1B C4B C3B 124.82(10)
O1B C4B C5B 115.87(9)
C3B C4B C5B 119.30(9)
O2B C5B C6B 124.61(9)
O2B C5B C4B 115.98(9)
C6B C5B C4B 119.42(9)
C5B C6B C1B 121.59(10)
C5B C6B H6BA 119.2
C1B C6B H6BA 119.2
O1B C7B H7BA 109.5
O1B C7B H7BB 109.5
H7BA C7B H7BB 109.5
O1B C7B H7BC 109.5
H7BA C7B H7BC 109.5
H7BB C7B H7BC 109.5
O2B C8B H8BA 109.5
O2B C8B H8BB 109.5
H8BA C8B H8BB 109.5
O2B C8B H8BC 109.5
H8BA C8B H8BC 109.5
H8BB C8B H8BC 109.5
C10B C9B C1B 127.94(10)
C10B C9B H9BA 116.0
C1B C9B H9BA 116.0
C9B C10B C11B 119.72(9)
C9B C10B H10B 120.1
C11B C10B H10B 120.1
O3B C11B C12B 119.19(9)
O3B C11B C10B 120.86(9)
C12B C11B C10B 119.96(9)
C13B C12B C11B 124.44(9)
C13B C12B H12B 117.8
C11B C12B H12B 117.8
C12B C13B C14B 126.68(10)
C12B C13B H13B 116.7
C14B C13B H13B 116.7
C19B C14B C15B 119.05(9)
C19B C14B C13B 118.75(9)
C15B C14B C13B 122.20(9)
C16B C15B C14B 120.08(9)
C16B C15B H15B 120.0
C14B C15B H15B 120.0
O4B C16B C15B 124.98(9)
O4B C16B C17B 114.99(8)
C15B C16B C17B 120.03(9)
O5B C17B C18B 125.24(9)
O5B C17B C16B 114.89(9)
C18B C17B C16B 119.88(9)
C17B C18B C19B 119.79(9)
C17B C18B H18B 120.1
C19B C18B H18B 120.1
C14B C19B C18B 121.17(9)
C14B C19B H19B 119.4
C18B C19B H19B 119.4
O4B C20B H20D 109.5
O4B C20B H20E 109.5
H20D C20B H20E 109.5
O4B C20B H20F 109.5
H20D C20B H20F 109.5
H20E C20B H20F 109.5
O5B C21B H21D 109.5
O5B C21B H21E 109.5
H21D C21B H21E 109.5
O5B C21B H21F 109.5
H21D C21B H21F 109.5
H21E C21B H21F 109.5

loop_
_geom_bond_atom_site_label_1
_geom_bond_atom_site_label_2
_geom_bond_distance
O1A C3A 1.3698(12)
O1A C7A 1.4277(13)
O2A C4A 1.3642(12)
O2A C8A 1.4265(14)
O3A C11A 1.2375(13)
O4A C16A 1.3633(12)
O4A C20A 1.4262(13)
O5A C17A 1.3574(12)
O5A C21A 1.4319(13)
O1B C4B 1.3654(12)
O1B C7B 1.4280(14)
O2B C5B 1.3657(12)
O2B C8B 1.4342(13)
O3B C11B 1.2310(13)
O4B C16B 1.3655(12)
O4B C20B 1.4261(13)
O5B C17B 1.3667(12)
O5B C21B 1.4273(13)
C1A C6A 1.3903(14)
C1A C2A 1.4105(14)
C1A C9A 1.4594(13)
C2A C3A 1.3815(13)
C2A H2AA 0.9500
C3A C4A 1.4142(14)
C4A C5A 1.3843(15)
C5A C6A 1.3952(14)
C5A H5AA 0.9500
C6A H6AA 0.9500
C7A H7AA 0.9800
C7A H7AB 0.9800
C7A H7AC 0.9800
C8A H8AA 0.9800
C8A H8AB 0.9800
C8A H8AC 0.9800
C9A C10A 1.3429(14)
C9A H9AA 0.9500
C10A C11A 1.4649(13)
C10A H10A 0.9500
C11A C12A 1.4832(14)
C12A C13A 1.3409(14)
C12A H12A 0.9500
C13A C14A 1.4578(14)
C13A H13A 0.9500
C14A C19A 1.3897(14)
C14A C15A 1.4102(14)
C15A C16A 1.3813(14)
C15A H15A 0.9500
C16A C17A 1.4184(14)
C17A C18A 1.3870(15)
C18A C19A 1.3956(15)
C18A H18A 0.9500
C19A H19A 0.9500
C20A H20A 0.9800
C20A H20B 0.9800
C20A H20C 0.9800
C21A H21A 0.9800
C21A H21B 0.9800
C21A H21C 0.9800
C1B C2B 1.3917(15)
C1B C6B 1.4092(13)
C1B C9B 1.4619(14)
C2B C3B 1.3933(15)
C2B H2BA 0.9500
C3B C4B 1.3890(15)
C3B H3BA 0.9500
C4B C5B 1.4117(15)
C5B C6B 1.3833(14)
C6B H6BA 0.9500
C7B H7BA 0.9800
C7B H7BB 0.9800
C7B H7BC 0.9800
C8B H8BA 0.9800
C8B H8BB 0.9800
C8B H8BC 0.9800
C9B C10B 1.3420(14)
C9B H9BA 0.9500
C10B C11B 1.4824(14)
C10B H10B 0.9500
C11B C12B 1.4699(14)
C12B C13B 1.3411(15)
C12B H12B 0.9500
C13B C14B 1.4626(14)
C13B H13B 0.9500
C14B C19B 1.3893(14)
C14B C15B 1.4123(14)
C15B C16B 1.3833(13)
C15B H15B 0.9500
C16B C17B 1.4159(14)
C17B C18B 1.3824(14)
C18B C19B 1.3935(14)
C18B H18B 0.9500
C19B H19B 0.9500
C20B H20D 0.9800
C20B H20E 0.9800
C20B H20F 0.9800
C21B H21D 0.9800
C21B H21E 0.9800
C21B H21F 0.9800

loop_
_geom_hbond_atom_site_label_D
_geom_hbond_atom_site_label_H
_geom_hbond_atom_site_label_A
_geom_hbond_site_symmetry_A
_geom_hbond_distance_DH
_geom_hbond_distance_HA
_geom_hbond_distance_DA
_geom_hbond_angle_DHA
C6A H6AA O3B 2_655 0.95 2.54 3.2898(13) 136.5
C8A H8AC O3A 2_655 0.98 2.58 3.5513(15) 173.1
C20A H20C O1A 2_655 0.98 2.57 3.5085(15) 161.0
C8B H8BA O4A 1_645 0.98 2.41 3.2334(13) 140.8
C8B H8BB O5B 3_655 0.98 2.54 3.4056(14) 147.0
C10B H10B O3A 3_665 0.95 2.54 3.4325(13) 156.8
C12B H12B O3A . 0.95 2.47 3.3968(13) 164.2

loop_
_geom_torsion_atom_site_label_1
_geom_torsion_atom_site_label_2
_geom_torsion_atom_site_label_3
_geom_torsion_atom_site_label_4
_geom_torsion
C6A C1A C2A C3A -0.78(14)
C9A C1A C2A C3A -179.53(9)
C7A O1A C3A C2A -3.51(15)
C7A O1A C3A C4A 176.01(9)
C1A C2A C3A O1A 179.57(9)
C1A C2A C3A C4A 0.06(15)
C8A O2A C4A C5A 8.28(15)
C8A O2A C4A C3A -171.83(9)
O1A C3A C4A O2A 1.32(13)
C2A C3A C4A O2A -179.13(9)
O1A C3A C4A C5A -178.78(9)
C2A C3A C4A C5A 0.77(15)
O2A C4A C5A C6A 179.01(9)
C3A C4A C5A C6A -0.88(15)
C2A C1A C6A C5A 0.67(15)
C9A C1A C6A C5A 179.47(9)
C4A C5A C6A C1A 0.16(15)
C6A C1A C9A C10A 179.67(10)
C2A C1A C9A C10A -1.58(16)
C1A C9A C10A C11A 172.18(9)
C9A C10A C11A O3A -170.90(10)
C9A C10A C11A C12A 5.81(16)
O3A C11A C12A C13A 23.71(15)
C10A C11A C12A C13A -153.00(10)
C11A C12A C13A C14A 178.36(9)
C12A C13A C14A C19A -158.01(11)
C12A C13A C14A C15A 20.32(16)
C19A C14A C15A C16A 0.62(14)
C13A C14A C15A C16A -177.70(9)
C20A O4A C16A C15A 21.79(15)
C20A O4A C16A C17A -158.30(10)
C14A C15A C16A O4A -179.19(9)
C14A C15A C16A C17A 0.91(15)
C21A O5A C17A C18A -6.10(15)
C21A O5A C17A C16A 172.56(9)
O4A C16A C17A O5A 0.40(13)
C15A C16A C17A O5A -179.69(9)
O4A C16A C17A C18A 179.14(9)
C15A C16A C17A C18A -0.94(15)
O5A C17A C18A C19A 178.06(10)
C16A C17A C18A C19A -0.56(15)
C15A C14A C19A C18A -2.16(15)
C13A C14A C19A C18A 176.22(9)
C17A C18A C19A C14A 2.13(16)
C6B C1B C2B C3B 0.80(15)
C9B C1B C2B C3B -179.93(10)
C1B C2B C3B C4B -1.13(16)
C7B O1B C4B C3B -1.64(16)
C7B O1B C4B C5B 178.82(10)
C2B C3B C4B O1B -179.40(10)
C2B C3B C4B C5B 0.12(16)
C8B O2B C5B C6B -1.15(15)
C8B O2B C5B C4B 178.23(9)
O1B C4B C5B O2B 1.32(14)
C3B C4B C5B O2B -178.24(9)
O1B C4B C5B C6B -179.26(9)
C3B C4B C5B C6B 1.18(15)
O2B C5B C6B C1B 177.85(9)
C4B C5B C6B C1B -1.51(15)
C2B C1B C6B C5B 0.52(15)
C9B C1B C6B C5B -178.78(9)
C2B C1B C9B C10B -3.14(17)
C6B C1B C9B C10B 176.12(10)
C1B C9B C10B C11B -176.83(9)
C9B C10B C11B O3B 23.27(15)
C9B C10B C11B C12B -156.53(10)
O3B C11B C12B C13B -162.80(11)
C10B C11B C12B C13B 17.01(16)
C11B C12B C13B C14B 175.38(10)
C12B C13B C14B C19B -177.88(11)
C12B C13B C14B C15B 1.64(17)
C19B C14B C15B C16B -0.23(15)
C13B C14B C15B C16B -179.76(9)
C20B O4B C16B C15B -14.48(15)
C20B O4B C16B C17B 165.79(9)
C14B C15B C16B O4B -179.77(9)
C14B C15B C16B C17B -0.05(15)
C21B O5B C17B C18B 4.18(15)
C21B O5B C17B C16B -175.94(9)
O4B C16B C17B O5B 0.25(13)
C15B C16B C17B O5B -179.49(9)
O4B C16B C17B C18B -179.85(9)
C15B C16B C17B C18B 0.41(15)
O5B C17B C18B C19B 179.41(10)
C16B C17B C18B C19B -0.48(15)
C15B C14B C19B C18B 0.16(16)
C13B C14B C19B C18B 179.70(9)
C17B C18B C19B C14B 0.20(16)

loop_
_cod_related_entry_id
_cod_related_entry_database
_cod_related_entry_code
1 ChemSpider 1155046
